data_2200312
loop_
_publ_author_name
'Hansen, Lars Kr.'
'Perlovich, German L.'
'Bauer-Brandl, Annette'

_publ_section_title
;
 The 1:1 hydrate of diflunisal
;
_journal_issue 5
_journal_name_full 'Acta Crystallographica Section E'
_journal_page_first o477
_journal_page_last o479
_journal_paper_doi 10.1107/S1600536801006973
_journal_volume 57
_journal_year 2001
_chemical_formula_iupac 'C13 H8 F2 O3, H2 O1'
_chemical_formula_moiety 'C13 H8 F2 O3, H2 O1'
_chemical_formula_sum 'C13 H10 F2 O4'
_chemical_formula_weight 268.21
_chemical_name_common 'diflunisal hydrate'
_chemical_name_systematic
;
2',4'-Difluoro-4-hydroxybiphenyl-3-carboxylic acid hydrate
;
_space_group_IT_number 15
_symmetry_cell_setting monoclinic
_symmetry_space_group_name_Hall '-C 2yc'
_symmetry_space_group_name_H-M 'C 1 2/c 1'
_audit_creation_method SHELXL-97
_cell_angle_alpha 90.00
_cell_angle_beta 110.47(6)
_cell_angle_gamma 90.00
_cell_formula_units_Z 8
_cell_length_a 34.650(2)
_cell_length_b 3.730(2)
_cell_length_c 20.760(2)
_cell_measurement_reflns_used 25
_cell_measurement_temperature 298(2)
_cell_measurement_theta_max 16
_cell_measurement_theta_min 12
_cell_volume 2513.7(17)
_computing_cell_refinement 'CAD-4 Software'
_computing_data_collection 'CAD-4 Software (Enraf-Nonius, 1989)'
_computing_data_reduction 'CAD-4 Software'
_computing_molecular_graphics 'ORTEPIII (Burnett & Johnson, 1996)'
_computing_publication_material 'OSCAIL (McArdle, 1993)'
_computing_structure_refinement 'SHELXL97 (Sheldrick, 1997)'
_computing_structure_solution 'SHELXS97 (Sheldrick, 1997)'
_diffrn_ambient_temperature 298(2)
_diffrn_measured_fraction_theta_full .998
_diffrn_measured_fraction_theta_max .998
_diffrn_measurement_device_type 'Enraf-Nonius CAD-4'
_diffrn_measurement_method \w-2\q
_diffrn_radiation_monochromator graphite
_diffrn_radiation_source 'fine-focus sealed tube'
_diffrn_radiation_type MoK\a
_diffrn_radiation_wavelength .71069
_diffrn_reflns_av_R_equivalents .0142
_diffrn_reflns_av_sigmaI/netI .0377
_diffrn_reflns_limit_h_max 40
_diffrn_reflns_limit_h_min -1
_diffrn_reflns_limit_k_max 4
_diffrn_reflns_limit_k_min 0
_diffrn_reflns_limit_l_max 23
_diffrn_reflns_limit_l_min -24
_diffrn_reflns_number 2306
_diffrn_reflns_theta_full 25.00
_diffrn_reflns_theta_max 25.00
_diffrn_reflns_theta_min 1.25
_diffrn_standards_decay_% 1
_diffrn_standards_interval_time 120
_diffrn_standards_number 3
_exptl_absorpt_coefficient_mu .124
_exptl_absorpt_correction_type none
_exptl_crystal_colour white
_exptl_crystal_density_diffrn 1.417
_exptl_crystal_density_method 'not measured'
_exptl_crystal_description needle
_exptl_crystal_F_000 1024
_exptl_crystal_size_max .30
_exptl_crystal_size_mid .20
_exptl_crystal_size_min .15
_refine_diff_density_max .257
_refine_diff_density_min -.158
_refine_ls_extinction_coef .0019(10)
_refine_ls_extinction_method SHELXL97
_refine_ls_goodness_of_fit_ref .826
_refine_ls_hydrogen_treatment mixed
_refine_ls_matrix_type full
_refine_ls_number_parameters 225
_refine_ls_number_reflns 2221
_refine_ls_number_restraints 12
_refine_ls_restrained_S_all .836
_refine_ls_R_factor_all .0995
_refine_ls_R_factor_gt .0496
_refine_ls_shift/su_max .072
_refine_ls_shift/su_mean .005
_refine_ls_structure_factor_coef Fsqd
_refine_ls_weighting_details 'calc w = 1/[\s^2^(Fo^2^)+(0.1388P)^2^] where P = (Fo^2^+2Fc^2^)/3'
_refine_ls_weighting_scheme calc
_refine_ls_wR_factor_ref .1776
_reflns_number_gt 1127
_reflns_number_total 2221
_reflns_threshold_expression I>2\s(I)
_cod_data_source_file na6069.cif
_cod_data_source_block I
_cod_original_cell_volume 2513.7(14)
_cod_original_sg_symbol_H-M 'C 2/c'
_cod_database_code 2200312
_cod_database_fobs_code 2200312

loop_
_symmetry_equiv_pos_as_xyz
'x, y, z'
'-x, y, -z+1/2'
'x+1/2, y+1/2, z'
'-x+1/2, y+1/2, -z+1/2'
'-x, -y, -z'
'x, -y, z-1/2'
'-x+1/2, -y+1/2, -z'
'x+1/2, -y+1/2, z-1/2'

loop_
_atom_site_label
_atom_site_fract_x
_atom_site_fract_y
_atom_site_fract_z
_atom_site_U_iso_or_equiv
_atom_site_adp_type
_atom_site_calc_flag
_atom_site_refinement_flags
_atom_site_occupancy
_atom_site_disorder_assembly
_atom_site_disorder_group
_atom_site_type_symbol
O2 .21016(6) .4183(7) .51319(10) .0799(7) Uani d . 1 . . O
O1 .14124(7) .6837(7) .51807(10) .0803(7) Uani d . 1 . . O
F1 .04258(6) .7662(6) .01551(9) .1004(8) Uani d . 1 . . F
O3 .21697(6) .3433(6) .41116(10) .0744(7) Uani d . 1 . . O
F22 .14811(9) .9780(9) .22339(15) .0729(9) Uani d P .50 . . F
F21 .02001(9) .4863(9) .21767(16) .0710(9) Uani d P .50 . . F
O1W .2503(14) .30(2) .2028(17) .61(4) Uani d PU .35 . . O
H11W .2347 .1304 .1861 .22(7) Uiso calc PR .50 . . H
H21W .2221 .4924 .1899 .10(2) Uiso d PR .50 . . H
O2W .2684(12) .03(2) .284(2) .81(6) Uani d PU .65 . . O
H12W .2842 -.0501 .2660 .21(6) Uiso calc PR .50 . . H
H22W .2717 .2020 .3112 .14(4) Uiso d PR .50 . . H
H2O .2441(11) .247(9) .4415(16) .090(10) Uiso d . 1 . . H
H1O .1735(17) .594(18) .545(3) .20(2) Uiso d . 1 . . H
H12 .0012(9) .565(8) .0892(14) .078(8) Uiso d . 1 . . H
H6 .0475(9) .933(8) .3163(13) .070(8) Uiso d . 1 . . H
H2 .1563(7) .512(7) .3167(12) .054(7) Uiso d . 1 . . H
H10 .1109(9) .940(8) .0936(14) .072(8) Uiso d . 1 . . H
H5 .0757(8) .897(8) .4393(14) .073(8) Uiso d . 1 . . H
C1 .10061(7) .7280(6) .30416(13) .0523(7) Uani d . 1 . . C
C2 .13952(8) .6003(7) .34099(13) .0531(7) Uani d . 1 . . C
C3 .15455(7) .5818(7) .41225(13) .0544(7) Uani d . 1 . . C
C4 .12911(8) .6963(7) .44856(14) .0583(7) Uani d . 1 . . C
C5 .09024(8) .8234(8) .41219(15) .0603(7) Uani d . 1 . . C
C6 .07633(8) .8403(7) .34188(14) .0570(7) Uani d . 1 . . C
C7 .19583(8) .4423(8) .44992(14) .0604(7) Uani d . 1 . . C
C8 .08514(8) .7419(6) .22797(13) .0523(7) Uani d . 1 . . C
C9 .10952(8) .8607(8) .19111(14) .0594(7) Uani d . 1 . . C
C10 .09597(9) .8707(9) .12048(15) .0675(8) Uani d . 1 . . C
C11 .05671(10) .7592(8) .08547(14) .0697(8) Uani d . 1 . . C
C12 .03057(9) .6409(9) .11752(15) .0668(8) Uani d . 1 . . C
C13 .04560(8) .6320(8) .18820(13) .0581(7) Uani d . 1 . . C

loop_
_atom_site_aniso_label
_atom_site_aniso_U_11
_atom_site_aniso_U_22
_atom_site_aniso_U_33
_atom_site_aniso_U_12
_atom_site_aniso_U_13
_atom_site_aniso_U_23
O2 .0695(13) .1062(18) .0642(13) .0226(13) .0238(10) .0031(12)
O1 .0802(14) .1068(17) .0590(12) .0176(13) .0309(10) -.0026(11)
F1 .1103(15) .1289(19) .0616(11) -.0115(13) .0294(10) .0072(10)
O3 .0604(12) .0973(16) .0683(13) .0203(12) .0259(10) .0016(11)
F22 .0619(18) .090(2) .0715(19) -.0175(17) .0293(15) .0015(18)
F21 .0579(16) .084(2) .0758(18) -.0040(16) .0291(15) -.0006(17)
O1W .91(8) .72(8) .41(4) .44(7) .49(5) .22(4)
O2W .74(7) 1.09(12) .86(9) -.04(7) .60(7) .19(7)
C1 .0554(15) .0419(15) .0622(16) .0010(11) .0238(12) -.0001(11)
C2 .0585(16) .0454(15) .0621(16) .0026(12) .0293(13) -.0006(12)
C3 .0551(15) .0474(15) .0644(16) .0018(12) .0256(12) -.0015(12)
C4 .0614(16) .0546(16) .0633(17) .0024(13) .0273(13) -.0041(13)
C5 .0620(17) .0585(17) .0689(18) .0033(14) .0335(15) -.0042(14)
C6 .0537(15) .0495(15) .0713(18) .0052(14) .0262(13) .0004(14)
C7 .0591(15) .0597(17) .0657(18) .0031(14) .0261(14) .0002(13)
C8 .0555(15) .0408(15) .0638(16) .0029(11) .0249(12) .0002(11)
C9 .0631(16) .0510(15) .0678(17) -.0015(13) .0277(13) .0009(13)
C10 .0754(19) .0673(19) .0697(19) -.0049(16) .0376(16) .0022(16)
C11 .085(2) .070(2) .0562(17) .0017(16) .0264(15) .0061(14)
C12 .0597(17) .0722(19) .0656(18) .0014(15) .0182(14) .0003(15)
C13 .0538(15) .0548(16) .0717(18) .0005(13) .0293(13) .0023(13)

loop_
_atom_type_symbol
_atom_type_description
_atom_type_scat_dispersion_real
_atom_type_scat_dispersion_imag
_atom_type_scat_source
C C .0033 .0016 'International Tables Vol C Tables 4.2.6.8 and 6.1.1.4'
H H .0000 .0000 'International Tables Vol C Tables 4.2.6.8 and 6.1.1.4'
F F .0171 .0103 'International Tables Vol C Tables 4.2.6.8 and 6.1.1.4'
O O .0106 .0060 'International Tables Vol C Tables 4.2.6.8 and 6.1.1.4'

loop_
_geom_angle_atom_site_label_1
_geom_angle_atom_site_label_2
_geom_angle_atom_site_label_3
_geom_angle_site_symmetry_1
_geom_angle
C4 O1 H1O . 116(3)
C7 O3 H2O . 108.5(17)
O2W O1W H11W 4 109.6
O2W O1W H21W 4 27.1
H11W O1W H21W . 90.3
O1W O2W H12W 4_545 109.4
O1W O2W H22W 4_545 110.9
H12W O2W H22W . 130.2
C2 C1 C6 . 117.1(2)
C2 C1 C8 . 121.4(2)
C6 C1 C8 . 121.5(2)
C1 C2 C3 . 122.5(2)
C1 C2 H2 . 118.9(14)
C3 C2 H2 . 118.5(14)
C2 C3 C4 . 118.9(2)
C2 C3 C7 . 121.3(2)
C4 C3 C7 . 119.9(2)
O1 C4 C5 . 118.4(2)
O1 C4 C3 . 122.6(2)
C5 C4 C3 . 119.0(3)
C6 C5 C4 . 120.8(3)
C6 C5 H5 . 125.1(17)
C4 C5 H5 . 114.1(17)
C5 C6 C1 . 121.8(3)
C5 C6 H6 . 119.2(14)
C1 C6 H6 . 119.0(15)
O2 C7 O3 . 121.8(3)
O2 C7 C3 . 123.2(2)
O3 C7 C3 . 114.9(2)
C13 C8 C9 . 115.3(2)
C13 C8 C1 . 122.4(2)
C9 C8 C1 . 122.3(2)
F22 C9 C10 . 115.6(3)
F22 C9 C8 . 121.2(3)
C10 C9 C8 . 123.2(3)
C11 C10 C9 . 117.7(3)
C11 C10 H10 . 115.5(17)
C9 C10 H10 . 126.8(18)
F1 C11 C10 . 118.8(3)
F1 C11 C12 . 118.2(3)
C10 C11 C12 . 123.0(3)
C11 C12 C13 . 117.3(3)
C11 C12 H12 . 120.3(16)
C13 C12 H12 . 122.4(16)
F21 C13 C12 . 115.4(3)
F21 C13 C8 . 121.0(3)
C12 C13 C8 . 123.6(2)

loop_
_geom_bond_atom_site_label_1
_geom_bond_atom_site_label_2
_geom_bond_site_symmetry_2
_geom_bond_distance
_geom_bond_publ_flag
O2 C7 . 1.234(3) ?
O1 C4 . 1.355(3) ?
O1 H1O . 1.11(6) ?
F1 C11 . 1.361(3) ?
O3 C7 . 1.316(3) ?
O3 H2O . 1.00(3) ?
F22 C9 . 1.343(4) ?
F21 C13 . 1.355(4) ?
O1W O2W 4 1.18(4) ?
O1W H11W . .8200 ?
O1W H21W . 1.1686 ?
O2W O1W 4_545 1.18(4) ?
O2W H12W . .8200 ?
O2W H22W . .8297 ?
C1 C2 . 1.381(4) ?
C1 C6 . 1.399(3) ?
C1 C8 . 1.483(4) ?
C2 C3 . 1.388(4) ?
C2 H2 . .95(2) ?
C3 C4 . 1.411(3) ?
C3 C7 . 1.465(4) ?
C4 C5 . 1.378(4) ?
C5 C6 . 1.369(4) ?
C5 H5 . .92(3) ?
C6 H6 . 1.02(3) ?
C8 C13 . 1.391(4) ?
C8 C9 . 1.395(4) ?
C9 C10 . 1.375(4) ?
C10 C11 . 1.364(4) ?
C10 H10 . .92(3) ?
C11 C12 . 1.371(4) ?
C12 C13 . 1.375(4) ?
C12 H12 . 1.02(3) ?

loop_
_geom_hbond_atom_site_label_D
_geom_hbond_atom_site_label_H
_geom_hbond_atom_site_label_A
_geom_hbond_site_symmetry_A
_geom_hbond_distance_DH
_geom_hbond_distance_HA
_geom_hbond_distance_DA
_geom_hbond_angle_DHA
_geom_hbond_publ_flag
O3 H2O O2 7_556 1.00(4) 1.65(4) 2.650(3) 176(4) yes
O1 H1O O2 . 1.11(6) 1.75(6) 2.620(4) 131(4) yes

loop_
_geom_torsion_atom_site_label_1
_geom_torsion_atom_site_label_2
_geom_torsion_atom_site_label_3
_geom_torsion_atom_site_label_4
_geom_torsion
C6 C1 C2 C3 .0(4)
C8 C1 C2 C3 -179.5(2)
C1 C2 C3 C4 .3(4)
C1 C2 C3 C7 179.5(2)
C2 C3 C4 O1 179.3(3)
C7 C3 C4 O1 .1(4)
C2 C3 C4 C5 -.2(4)
C7 C3 C4 C5 -179.4(3)
O1 C4 C5 C6 -179.7(3)
C3 C4 C5 C6 -.2(4)
C4 C5 C6 C1 .5(4)
C2 C1 C6 C5 -.3(4)
C8 C1 C6 C5 179.1(2)
C2 C3 C7 O2 -179.3(3)
C4 C3 C7 O2 -.1(4)
C2 C3 C7 O3 .9(4)
C4 C3 C7 O3 -180.0(2)
C2 C1 C8 C13 135.7(3)
C6 C1 C8 C13 -43.7(3)
C2 C1 C8 C9 -43.2(3)
C6 C1 C8 C9 137.4(3)
C13 C8 C9 F22 179.2(3)
C1 C8 C9 F22 -1.9(4)
C13 C8 C9 C10 .1(4)
C1 C8 C9 C10 179.0(3)
F22 C9 C10 C11 -179.0(3)
C8 C9 C10 C11 .2(5)
C9 C10 C11 F1 -179.9(3)
C9 C10 C11 C12 .3(5)
F1 C11 C12 C13 179.3(3)
C10 C11 C12 C13 -1.0(5)
C11 C12 C13 F21 -174.8(3)
C11 C12 C13 C8 1.2(5)
C9 C8 C13 F21 175.1(3)
C1 C8 C13 F21 -3.9(4)
C9 C8 C13 C12 -.8(4)
C1 C8 C13 C12 -179.7(3)
